data_7036703
loop_
_publ_author_name
'Berenguer, J. R.'
'Pichel, J. G.'
'Gim\'enez, N'
'Lalinde, E.'
'Moreno, M. T.'
'Pi\~neiro-Hermida, S'

_publ_section_title
;
 Luminescent pentafluorophenyl-cycloplatinated complexes: synthesis,
 characterization, photophysics, cytotoxicity and cellular imaging.
;
_journal_issue 43
_journal_name_full 'Dalton transactions (Cambridge, England : 2003)'
_journal_page_first 18839
_journal_page_last 18855
_journal_paper_doi 10.1039/c5dt02721g
_journal_volume 44
_journal_year 2015
_chemical_compound_source 'synthesis as described'
_chemical_formula_moiety 'C30 H14 F10 N2 Pt1 S2'
_chemical_formula_sum 'C30 H14 F10 N2 Pt S2'
_chemical_formula_weight 851.64
_chemical_name_systematic
;
 ?
;
_space_group_IT_number 61
_symmetry_cell_setting orthorhombic
_symmetry_Int_Tables_number 61
_symmetry_space_group_name_Hall '-P 2ac 2ab'
_symmetry_space_group_name_H-M 'P b c a'
_atom_sites_solution_hydrogens geom
_atom_sites_solution_primary direct
_atom_sites_solution_secondary difmap
_audit_conform_dict_location ftp://ftp.iucr.org/pub/cif_core.dic
_audit_conform_dict_name cif_core.dic
_audit_conform_dict_version 2.4.3
_audit_creation_date 2015-01-12T11:46:15-00:00
_audit_creation_method 'WinGX routine CIF_UPDATE'
_audit_update_record
;
2015-07-14 deposited with the CCDC.
2015-09-28 downloaded from the CCDC.
;
_cell_angle_alpha 90
_cell_angle_beta 90
_cell_angle_gamma 90
_cell_formula_units_Z 8
_cell_length_a 12.6350(2)
_cell_length_b 18.4730(3)
_cell_length_c 23.9410(3)
_cell_measurement_reflns_used 7325
_cell_measurement_temperature 120.0(10)
_cell_measurement_theta_max 0
_cell_measurement_theta_min 0
_cell_measurement_wavelength 0.71073
_cell_volume 5587.98(14)
_computing_cell_refinement 'HKL Scalepack (Otwinowski & Minor 1997)'
_computing_data_collection 'Collect (Bruker AXS BV, 1997-2004)'
_computing_data_reduction 'HKL Denzo and Scalepack (Otwinowski & Minor 1997)'
_computing_molecular_graphics 'Ortep-3 for Windows (Farrugia, 1997)'
_computing_publication_material 'WinGX publication routines (Farrugia, 1999)'
_computing_structure_refinement 'SHELXL-97 (Sheldrick, 2008)'
_diffrn_ambient_temperature 120.0(10)
_diffrn_detector_area_resol_mean 9
_diffrn_measured_fraction_theta_full 0.998
_diffrn_measured_fraction_theta_max 0.998
_diffrn_measurement_device '95mm CCD camera on \k-goniostat'
_diffrn_measurement_device_type KappaCCD
_diffrn_measurement_method CCD
_diffrn_orient_matrix_type 'by Bruker AXS Collect from scalepack cell'
_diffrn_orient_matrix_UB_11 -0.0200604
_diffrn_orient_matrix_UB_12 -0.0273999
_diffrn_orient_matrix_UB_13 0.0344331
_diffrn_orient_matrix_UB_21 0.0765005
_diffrn_orient_matrix_UB_22 -0.0089536
_diffrn_orient_matrix_UB_23 0.0081728
_diffrn_orient_matrix_UB_31 0.0029529
_diffrn_orient_matrix_UB_32 0.0458196
_diffrn_orient_matrix_UB_33 0.0221879
_diffrn_radiation_monochromator graphite
_diffrn_radiation_probe x-ray
_diffrn_radiation_type MoK\a
_diffrn_radiation_wavelength 0.71073
_diffrn_reflns_av_R_equivalents 0
_diffrn_reflns_av_unetI/netI 0.0155
_diffrn_reflns_limit_h_max 15
_diffrn_reflns_limit_h_min 0
_diffrn_reflns_limit_k_max 22
_diffrn_reflns_limit_k_min 0
_diffrn_reflns_limit_l_max 29
_diffrn_reflns_limit_l_min 0
_diffrn_reflns_number 5299
_diffrn_reflns_theta_full 25.68
_diffrn_reflns_theta_max 25.68
_diffrn_reflns_theta_min 3.37
_exptl_absorpt_coefficient_mu 5.264
_exptl_absorpt_correction_T_max 0.357
_exptl_absorpt_correction_T_min 0.271
_exptl_absorpt_correction_type multi-scan
_exptl_absorpt_process_details
;
        multi-scan from symmetry-related measurements
 Sortav (Blessing 1995)
;
_exptl_crystal_colour pale-yellow
_exptl_crystal_density_diffrn 2.025
_exptl_crystal_density_method 'not measured'
_exptl_crystal_description plate
_exptl_crystal_F_000 3264
_exptl_crystal_preparation Luminescent
_exptl_crystal_size_max 0.4
_exptl_crystal_size_mid 0.4
_exptl_crystal_size_min 0.2
_refine_diff_density_max 2.328
_refine_diff_density_min -1.255
_refine_diff_density_rms 0.105
_refine_ls_extinction_method none
_refine_ls_goodness_of_fit_ref 1.037
_refine_ls_hydrogen_treatment constr
_refine_ls_matrix_type full
_refine_ls_number_constraints 0
_refine_ls_number_parameters 358
_refine_ls_number_reflns 5299
_refine_ls_number_restraints 0
_refine_ls_restrained_S_all 1.037
_refine_ls_R_factor_all 0.034
_refine_ls_R_factor_gt 0.026
_refine_ls_shift/su_max 0
_refine_ls_shift/su_mean 0
_refine_ls_structure_factor_coef Fsqd
_refine_ls_weighting_details 'calc w=1/[\s^2^(Fo^2^)+(0.0162P)^2^+31.2762P] where P=(Fo^2^+2Fc^2^)/3'
_refine_ls_weighting_scheme calc
_refine_ls_wR_factor_gt 0.0543
_refine_ls_wR_factor_ref 0.0583
_reflns_number_gt 4582
_reflns_number_total 5299
_reflns_threshold_expression >2\s(I)
_cod_data_source_file c5dt02721g2.cif
_cod_data_source_block 1a
_cod_depositor_comments 'Adding full bibliography for 7036703--7036707.cif.'
_cod_original_sg_symbol_H-M Pbca
_cod_database_code 7036703

loop_
_symmetry_equiv_pos_as_xyz
'x, y, z'
'-x+1/2, -y, z+1/2'
'x+1/2, -y+1/2, -z'
'-x, y+1/2, -z+1/2'
'-x, -y, -z'
'x-1/2, y, -z-1/2'
'-x-1/2, y-1/2, z'
'x, -y-1/2, z-1/2'

loop_
_atom_site_label
_atom_site_type_symbol
_atom_site_fract_x
_atom_site_fract_y
_atom_site_fract_z
_atom_site_U_iso_or_equiv
_atom_site_adp_type
_atom_site_occupancy
_atom_site_symmetry_multiplicity
_atom_site_calc_flag
_atom_site_refinement_flags
_atom_site_disorder_assembly
_atom_site_disorder_group
Pt1 Pt 0.061531(12) 0.184875(8) 0.148638(6) 0.01551(5) Uani 1 1 d . . .
N1 N 0.0477(3) 0.24782(18) 0.07545(13) 0.0182(7) Uani 1 1 d . A .
N2 N 0.0285(3) 0.27833(17) 0.19632(13) 0.0165(7) Uani 1 1 d . B .
C1 C -0.0251(3) 0.2262(2) 0.03773(17) 0.0241(9) Uani 1 1 d . . .
H1 H -0.0555 0.1807 0.042 0.029 Uiso 1 1 calc R . .
C2 C -0.0562(4) 0.2681(3) -0.00659(17) 0.0287(10) Uani 1 1 d . . .
H2 H -0.1072 0.2515 -0.0315 0.034 Uiso 1 1 calc R . .
C3 C -0.0105(4) 0.3354(3) -0.01352(18) 0.0323(11) Uani 1 1 d . . .
H3 H -0.0319 0.3657 -0.0424 0.039 Uiso 1 1 calc R . .
C4 C 0.0674(4) 0.3566(2) 0.02319(18) 0.0296(10) Uani 1 1 d . A .
H4 H 0.1007 0.4011 0.0184 0.035 Uiso 1 1 calc R . .
C5 C 0.0968(3) 0.3120(2) 0.06744(16) 0.0204(8) Uani 1 1 d . . .
C6 C 0.1823(4) 0.3340(3) 0.10579(19) 0.0333(3) Uani 0.3 1 d P A 1
S1 S 0.2737(2) 0.27648(15) 0.13051(10) 0.0333(3) Uani 0.3 1 d P A 1
C7 C 0.18734(13) 0.42375(9) 0.12600(6) 0.0333(3) Uani 0.3 1 d P A 1
H7 H 0.146 0.4645 0.1192 0.04 Uiso 0.3 1 calc PR A 1
C8 C 0.3343(4) 0.3381(3) 0.16238(19) 0.0333(3) Uani 0.3 1 d P A 1
H8 H 0.3965 0.327 0.1813 0.04 Uiso 0.3 1 calc PR A 1
C9 C 0.2980(4) 0.4070(3) 0.16297(19) 0.0333(3) Uani 0.3 1 d P A 1
H9 H 0.3325 0.4433 0.1828 0.04 Uiso 0.3 1 calc PR A 1
C6B C 0.1823(4) 0.3340(3) 0.10579(19) 0.0333(3) Uani 0.7 1 d P A 2
C7B C 0.2737(2) 0.27648(15) 0.13051(10) 0.0333(3) Uani 0.7 1 d P A 2
H7B H 0.2844 0.2269 0.1268 0.04 Uiso 0.7 1 calc PR A 2
S1B S 0.18734(13) 0.42375(9) 0.12600(6) 0.0333(3) Uani 0.7 1 d P A 2
C9B C 0.3343(4) 0.3381(3) 0.16238(19) 0.0333(3) Uani 0.7 1 d P A 2
H9B H 0.3965 0.327 0.1813 0.04 Uiso 0.7 1 calc PR A 2
C8B C 0.2980(4) 0.4070(3) 0.16297(19) 0.0333(3) Uani 0.7 1 d P A 2
H8B H 0.3325 0.4433 0.1828 0.04 Uiso 0.7 1 calc PR A 2
C10 C 0.1019(3) 0.2998(2) 0.23373(16) 0.0211(9) Uani 1 1 d . . .
H10 H 0.1569 0.2682 0.2422 0.025 Uiso 1 1 calc R . .
C11 C 0.0998(3) 0.3659(2) 0.26000(17) 0.0237(9) Uani 1 1 d . . .
H11 H 0.152 0.3785 0.2856 0.028 Uiso 1 1 calc R . .
C12 C 0.0184(4) 0.4133(2) 0.24750(19) 0.0266(10) Uani 1 1 d . . .
H12 H 0.0166 0.4595 0.2629 0.032 Uiso 1 1 calc R . .
C13 C -0.0601(4) 0.3903(2) 0.21158(18) 0.0250(9) Uani 1 1 d . B .
H13 H -0.1171 0.4206 0.204 0.03 Uiso 1 1 calc R . .
C14 C -0.0553(3) 0.3222(2) 0.18649(16) 0.0192(8) Uani 1 1 d . . .
C15 C -0.1419(4) 0.2987(3) 0.1501(2) 0.0325(3) Uani 0.3 1 d P B 1
S2 S -0.2045(2) 0.35282(14) 0.10967(11) 0.0325(3) Uani 0.3 1 d P B 1
C16 C -0.19262(12) 0.21383(9) 0.15061(6) 0.0325(3) Uani 0.3 1 d P B 1
H16 H -0.1752 0.1719 0.1701 0.039 Uiso 0.3 1 calc PR B 1
C17 C -0.2840(4) 0.3016(3) 0.0857(2) 0.0325(3) Uani 0.3 1 d P B 1
H17 H -0.3322 0.3167 0.0588 0.039 Uiso 0.3 1 calc PR B 1
C18 C -0.2836(4) 0.2326(3) 0.1043(2) 0.0325(3) Uani 0.3 1 d P B 1
H18 H -0.3317 0.1982 0.0916 0.039 Uiso 0.3 1 calc PR B 1
C15B C -0.1419(4) 0.2987(3) 0.1501(2) 0.0325(3) Uani 0.7 1 d P B 2
C16B C -0.2045(2) 0.35282(14) 0.10967(11) 0.0325(3) Uani 0.7 1 d P B 2
H16B H -0.1943 0.4019 0.103 0.039 Uiso 0.7 1 calc PR B 2
S2B S -0.19262(12) 0.21383(9) 0.15061(6) 0.0325(3) Uani 0.7 1 d P B 2
C18B C -0.2840(4) 0.3016(3) 0.0857(2) 0.0325(3) Uani 0.7 1 d P B 2
H18B H -0.3322 0.3167 0.0588 0.039 Uiso 0.7 1 calc PR B 2
C17B C -0.2836(4) 0.2326(3) 0.1043(2) 0.0325(3) Uani 0.7 1 d P B 2
H17B H -0.3317 0.1982 0.0916 0.039 Uiso 0.7 1 calc PR B 2
C19 C 0.0778(3) 0.1290(2) 0.22027(17) 0.0204(9) Uani 1 1 d . . .
C20 C 0.1681(3) 0.0894(2) 0.23275(17) 0.0224(9) Uani 1 1 d . . .
C21 C 0.1868(4) 0.0584(2) 0.28437(19) 0.0277(10) Uani 1 1 d . . .
C22 C 0.1137(4) 0.0656(2) 0.32646(18) 0.0309(11) Uani 1 1 d . . .
C23 C 0.0216(4) 0.1031(2) 0.31586(17) 0.0276(10) Uani 1 1 d . . .
C24 C 0.0062(3) 0.1333(2) 0.26403(17) 0.0222(9) Uani 1 1 d . . .
C25 C 0.0911(3) 0.0967(2) 0.10158(16) 0.0188(8) Uani 1 1 d . . .
C26 C 0.1755(3) 0.0921(2) 0.06447(17) 0.0235(9) Uani 1 1 d . . .
C27 C 0.1955(4) 0.0337(2) 0.03037(19) 0.0282(10) Uani 1 1 d . . .
C28 C 0.1289(4) -0.0249(2) 0.03216(19) 0.0289(10) Uani 1 1 d . . .
C29 C 0.0440(4) -0.0238(2) 0.0676(2) 0.0303(11) Uani 1 1 d . . .
C30 C 0.0268(3) 0.0360(2) 0.10119(18) 0.0234(9) Uani 1 1 d . . .
F20 F 0.24526(19) 0.08066(13) 0.19410(10) 0.0271(5) Uani 1 1 d . . .
F21 F 0.2763(2) 0.01996(14) 0.29342(12) 0.0398(7) Uani 1 1 d . . .
F22 F 0.1307(3) 0.03526(15) 0.37679(11) 0.0453(8) Uani 1 1 d . . .
F23 F -0.0507(2) 0.11038(16) 0.35689(10) 0.0391(7) Uani 1 1 d . . .
F24 F -0.08560(19) 0.17083(14) 0.25789(10) 0.0289(6) Uani 1 1 d . . .
F26 F 0.2453(2) 0.14782(13) 0.06013(11) 0.0328(6) Uani 1 1 d . . .
F27 F 0.2814(2) 0.03225(15) -0.00329(12) 0.0409(7) Uani 1 1 d . . .
F28 F 0.1501(2) -0.08374(14) 0.00033(12) 0.0418(7) Uani 1 1 d . . .
F29 F -0.0215(2) -0.08151(14) 0.06969(13) 0.0438(7) Uani 1 1 d . . .
F30 F -0.0590(2) 0.03268(14) 0.13518(12) 0.0345(6) Uani 1 1 d . . .

loop_
_atom_site_aniso_label
_atom_site_aniso_U_11
_atom_site_aniso_U_22
_atom_site_aniso_U_33
_atom_site_aniso_U_23
_atom_site_aniso_U_13
_atom_site_aniso_U_12
Pt1 0.01574(8) 0.01462(8) 0.01618(8) 0.00068(6) -0.00182(6) -0.00068(6)
N1 0.0203(18) 0.0200(17) 0.0144(15) -0.0008(13) -0.0014(14) 0.0009(14)
N2 0.0191(17) 0.0172(16) 0.0133(15) 0.0017(13) 0.0013(13) 0.0006(14)
C1 0.023(2) 0.026(2) 0.023(2) -0.0052(18) -0.0036(18) 0.0007(18)
C2 0.027(2) 0.041(3) 0.018(2) -0.0022(19) -0.0061(19) 0.005(2)
C3 0.035(3) 0.041(3) 0.021(2) 0.009(2) 0.000(2) 0.008(2)
C4 0.035(3) 0.027(2) 0.027(2) 0.0078(19) 0.007(2) -0.002(2)
C5 0.024(2) 0.020(2) 0.018(2) -0.0007(16) 0.0064(16) -0.0002(17)
C6 0.0312(6) 0.0422(7) 0.0264(6) -0.0040(5) 0.0050(5) -0.0142(6)
S1 0.0312(6) 0.0422(7) 0.0264(6) -0.0040(5) 0.0050(5) -0.0142(6)
C7 0.0312(6) 0.0422(7) 0.0264(6) -0.0040(5) 0.0050(5) -0.0142(6)
C8 0.0312(6) 0.0422(7) 0.0264(6) -0.0040(5) 0.0050(5) -0.0142(6)
C9 0.0312(6) 0.0422(7) 0.0264(6) -0.0040(5) 0.0050(5) -0.0142(6)
C6B 0.0312(6) 0.0422(7) 0.0264(6) -0.0040(5) 0.0050(5) -0.0142(6)
C7B 0.0312(6) 0.0422(7) 0.0264(6) -0.0040(5) 0.0050(5) -0.0142(6)
S1B 0.0312(6) 0.0422(7) 0.0264(6) -0.0040(5) 0.0050(5) -0.0142(6)
C9B 0.0312(6) 0.0422(7) 0.0264(6) -0.0040(5) 0.0050(5) -0.0142(6)
C8B 0.0312(6) 0.0422(7) 0.0264(6) -0.0040(5) 0.0050(5) -0.0142(6)
C10 0.018(2) 0.026(2) 0.019(2) 0.0004(17) 0.0009(17) -0.0006(17)
C11 0.022(2) 0.029(2) 0.019(2) -0.0005(18) 0.0028(17) -0.0078(19)
C12 0.031(2) 0.021(2) 0.028(2) -0.0066(18) 0.0042(19) -0.0037(19)
C13 0.026(2) 0.020(2) 0.029(2) 0.0004(17) 0.0041(19) 0.0036(19)
C14 0.020(2) 0.020(2) 0.0172(19) 0.0046(16) 0.0039(16) 0.0005(17)
C15 0.0253(6) 0.0382(6) 0.0339(6) 0.0012(5) -0.0053(5) -0.0037(5)
S2 0.0253(6) 0.0382(6) 0.0339(6) 0.0012(5) -0.0053(5) -0.0037(5)
C16 0.0253(6) 0.0382(6) 0.0339(6) 0.0012(5) -0.0053(5) -0.0037(5)
C17 0.0253(6) 0.0382(6) 0.0339(6) 0.0012(5) -0.0053(5) -0.0037(5)
C18 0.0253(6) 0.0382(6) 0.0339(6) 0.0012(5) -0.0053(5) -0.0037(5)
C15B 0.0253(6) 0.0382(6) 0.0339(6) 0.0012(5) -0.0053(5) -0.0037(5)
C16B 0.0253(6) 0.0382(6) 0.0339(6) 0.0012(5) -0.0053(5) -0.0037(5)
S2B 0.0253(6) 0.0382(6) 0.0339(6) 0.0012(5) -0.0053(5) -0.0037(5)
C18B 0.0253(6) 0.0382(6) 0.0339(6) 0.0012(5) -0.0053(5) -0.0037(5)
C17B 0.0253(6) 0.0382(6) 0.0339(6) 0.0012(5) -0.0053(5) -0.0037(5)
C19 0.024(2) 0.0164(19) 0.021(2) 0.0013(16) -0.0072(17) -0.0028(17)
C20 0.024(2) 0.017(2) 0.026(2) -0.0028(17) -0.0065(18) -0.0016(17)
C21 0.031(2) 0.017(2) 0.035(3) 0.0009(18) -0.016(2) -0.0012(19)
C22 0.049(3) 0.023(2) 0.021(2) 0.0054(18) -0.017(2) -0.004(2)
C23 0.041(3) 0.023(2) 0.018(2) -0.0011(17) 0.000(2) -0.007(2)
C24 0.024(2) 0.020(2) 0.022(2) 0.0010(17) -0.0047(18) -0.0022(18)
C25 0.019(2) 0.018(2) 0.019(2) -0.0009(16) -0.0054(16) 0.0028(16)
C26 0.023(2) 0.021(2) 0.026(2) -0.0040(17) -0.0016(18) -0.0017(18)
C27 0.028(2) 0.028(2) 0.028(2) -0.0081(19) -0.0025(19) 0.006(2)
C28 0.038(3) 0.019(2) 0.029(2) -0.0091(18) -0.012(2) 0.004(2)
C29 0.034(3) 0.016(2) 0.041(3) 0.0012(19) -0.019(2) -0.0074(19)
C30 0.022(2) 0.022(2) 0.026(2) 0.0016(17) -0.0050(18) -0.0011(17)
F20 0.0215(13) 0.0258(13) 0.0340(14) -0.0015(11) -0.0018(11) 0.0034(11)
F21 0.0417(17) 0.0310(15) 0.0466(17) 0.0029(13) -0.0213(14) 0.0120(13)
F22 0.072(2) 0.0393(16) 0.0248(14) 0.0108(12) -0.0171(15) 0.0026(16)
F23 0.0517(18) 0.0470(17) 0.0187(13) 0.0043(12) 0.0040(13) -0.0034(14)
F24 0.0237(14) 0.0372(14) 0.0258(13) 0.0068(11) 0.0043(10) 0.0058(11)
F26 0.0339(15) 0.0239(13) 0.0405(15) -0.0108(11) 0.0153(13) -0.0084(12)
F27 0.0455(18) 0.0371(16) 0.0402(16) -0.0125(13) 0.0147(14) 0.0022(13)
F28 0.0517(18) 0.0249(14) 0.0488(17) -0.0200(13) -0.0135(15) 0.0051(13)
F29 0.0420(17) 0.0242(14) 0.065(2) -0.0050(14) -0.0139(15) -0.0132(13)
F30 0.0270(14) 0.0303(14) 0.0461(16) -0.0001(12) 0.0049(13) -0.0095(12)

loop_
_atom_type_symbol
_atom_type_description
_atom_type_scat_dispersion_real
_atom_type_scat_dispersion_imag
_atom_type_scat_source
Pt Pt -1.7033 8.3905 'International Tables Vol C Tables 4.2.6.8 and 6.1.1.4'
F F 0.0171 0.0103 'International Tables Vol C Tables 4.2.6.8 and 6.1.1.4'
S S 0.1246 0.1234 'International Tables Vol C Tables 4.2.6.8 and 6.1.1.4'
N N 0.0061 0.0033 'International Tables Vol C Tables 4.2.6.8 and 6.1.1.4'
C C 0.0033 0.0016 'International Tables Vol C Tables 4.2.6.8 and 6.1.1.4'
H H 0 0 'International Tables Vol C Tables 4.2.6.8 and 6.1.1.4'

loop_
_geom_angle_atom_site_label_1
_geom_angle_atom_site_label_2
_geom_angle_atom_site_label_3
_geom_angle
C19 Pt1 C25 92.46(16)
C19 Pt1 N1 177.25(14)
C25 Pt1 N1 89.79(14)
C19 Pt1 N2 88.80(14)
C25 Pt1 N2 178.61(14)
N1 Pt1 N2 88.97(12)
C1 N1 C5 118.5(4)
C1 N1 Pt1 116.7(3)
C5 N1 Pt1 124.3(3)
C10 N2 C14 118.5(3)
C10 N2 Pt1 117.6(3)
C14 N2 Pt1 123.4(3)
N1 C1 C2 123.1(4)
N1 C1 H1 118.4
C2 C1 H1 118.4
C1 C2 C3 118.8(4)
C1 C2 H2 120.6
C3 C2 H2 120.6
C4 C3 C2 118.6(4)
C4 C3 H3 120.7
C2 C3 H3 120.7
C3 C4 C5 120.4(4)
C3 C4 H4 119.8
C5 C4 H4 119.8
N1 C5 C4 120.4(4)
N1 C5 C6 119.3(4)
C4 C5 C6 120.3(4)
C5 C6 S1 123.4(4)
C5 C6 C7 117.8(4)
S1 C6 C7 118.9(3)
C8 S1 C6 92.8(3)
C9 C7 C6 90.1(3)
C9 C7 H7 134.9
C6 C7 H7 134.9
C9 C8 S1 121.5(4)
C9 C8 H8 119.3
S1 C8 H8 119.3
C8 C9 C7 116.6(4)
C8 C9 H9 121.7
C7 C9 H9 121.7
N2 C10 C11 123.5(4)
N2 C10 H10 118.2
C11 C10 H10 118.2
C10 C11 C12 118.5(4)
C10 C11 H11 120.7
C12 C11 H11 120.7
C13 C12 C11 118.3(4)
C13 C12 H12 120.8
C11 C12 H12 120.8
C12 C13 C14 121.0(4)
C12 C13 H13 119.5
C14 C13 H13 119.5
N2 C14 C13 120.0(4)
N2 C14 C15 120.7(4)
C13 C14 C15 119.4(4)
C14 C15 S2 122.9(4)
C14 C15 C16 123.6(3)
S2 C15 C16 113.3(3)
C17 S2 C15 99.7(3)
C18 C16 C15 93.7(2)
C18 C16 H16 133.1
C15 C16 H16 133.1
C18 C17 S2 118.0(4)
C18 C17 H17 121
S2 C17 H17 121
C17 C18 C16 115.3(4)
C17 C18 H18 122.4
C16 C18 H18 122.4
C24 C19 C20 113.8(4)
C24 C19 Pt1 123.2(3)
C20 C19 Pt1 122.6(3)
F20 C20 C21 116.0(4)
F20 C20 C19 120.5(4)
C21 C20 C19 123.4(4)
F21 C21 C22 119.7(4)
F21 C21 C20 120.2(4)
C22 C21 C20 120.1(4)
F22 C22 C21 120.6(4)
F22 C22 C23 120.6(5)
C21 C22 C23 118.8(4)
F23 C23 C24 121.4(4)
F23 C23 C22 119.3(4)
C24 C23 C22 119.3(4)
F24 C24 C23 115.2(4)
F24 C24 C19 120.3(4)
C23 C24 C19 124.5(4)
C30 C25 C26 113.3(4)
C30 C25 Pt1 123.3(3)
C26 C25 Pt1 123.3(3)
F26 C26 C27 115.4(4)
F26 C26 C25 119.9(4)
C27 C26 C25 124.7(4)
F27 C27 C28 119.7(4)
F27 C27 C26 121.1(4)
C28 C27 C26 119.1(4)
F28 C28 C29 121.1(4)
F28 C28 C27 119.6(4)
C29 C28 C27 119.2(4)
F29 C29 C28 119.4(4)
F29 C29 C30 120.9(4)
C28 C29 C30 119.8(4)
F30 C30 C29 116.0(4)
F30 C30 C25 120.1(4)
C29 C30 C25 123.9(4)

loop_
_geom_bond_atom_site_label_1
_geom_bond_atom_site_label_2
_geom_bond_distance
Pt1 C19 2.012(4)
Pt1 C25 2.015(4)
Pt1 N1 2.110(3)
Pt1 N2 2.111(3)
N1 C1 1.349(5)
N1 C5 1.351(5)
N2 C10 1.349(5)
N2 C14 1.354(5)
C1 C2 1.371(6)
C1 H1 0.93
C2 C3 1.380(7)
C2 H2 0.93
C3 C4 1.377(7)
C3 H3 0.93
C4 C5 1.393(6)
C4 H4 0.93
C5 C6 1.475(6)
C6 S1 1.677(6)
C6 C7 1.729(5)
S1 C8 1.570(5)
C7 C9 1.684(5)
C7 H7 0.93
C8 C9 1.353(7)
C8 H8 0.93
C9 H9 0.93
C10 C11 1.373(6)
C10 H10 0.93
C11 C12 1.384(6)
C11 H11 0.93
C12 C13 1.380(6)
C12 H12 0.93
C13 C14 1.395(6)
C13 H13 0.93
C14 C15 1.464(6)
C15 S2 1.601(5)
C15 C16 1.694(5)
S2 C17 1.495(5)
C16 C18 1.634(5)
C16 H16 0.93
C17 C18 1.349(7)
C17 H17 0.93
C18 H18 0.93
C19 C24 1.387(6)
C19 C20 1.387(6)
C20 F20 1.354(5)
C20 C21 1.383(6)
C21 F21 1.353(5)
C21 C22 1.373(7)
C22 F22 1.346(5)
C22 C23 1.377(7)
C23 F23 1.349(5)
C23 C24 1.374(6)
C24 F24 1.360(5)
C25 C30 1.385(6)
C25 C26 1.390(6)
C26 F26 1.360(5)
C26 C27 1.376(6)
C27 F27 1.352(5)
C27 C28 1.372(7)
C28 F28 1.354(5)
C28 C29 1.368(7)
C29 F29 1.351(5)
C29 C30 1.383(6)
C30 F30 1.356(5)
